data_7100143
_journal_name_full 'Chemical Communications'
_journal_paper_doi 10.1039/b505681k
_journal_year 2005
_chemical_formula_moiety 'C99.50 H105 Cu6 F6 N18 O14.50 S18 '
_chemical_formula_sum 'C99.5 H105 Cu6 F6 N18 O14.5 S18'
_chemical_formula_weight 2857.38
_space_group_crystal_system triclinic
_space_group_IT_number 2
_space_group_name_Hall '-P 1'
_space_group_name_H-M_alt 'P -1'
_cell_angle_alpha 78.230(6)
_cell_angle_beta 67.420(5)
_cell_angle_gamma 84.610(6)
_cell_formula_units_Z 2
_cell_length_a 16.650(3)
_cell_length_b 16.850(3)
_cell_length_c 23.680(3)
_cell_measurement_temperature 193.1
_cell_volume 6004.4(17)
_exptl_crystal_density_diffrn 1.580
_cod_original_formula_sum 'C99.50 H105 Cu6 F6 N18 O14.50 S18 '
_cod_database_code 7100143

loop_
_space_group_symop_id
_space_group_symop_operation_xyz
1 x,y,z
2 -x,-y,-z

loop_
_atom_site_label
_atom_site_type_symbol
_atom_site_fract_x
_atom_site_fract_y
_atom_site_fract_z
_atom_site_U_iso_or_equiv
_atom_site_adp_type
_atom_site_occupancy
_atom_site_symmetry_multiplicity
_atom_site_calc_flag
_atom_site_refinement_flags
_atom_site_disorder_assembly
_atom_site_disorder_group
Cu(1) Cu 0.76017(3) 0.32610(3) 0.86164(2) 0.02777(12) Uani 1.00 1 d . . .
Cu(2) Cu 0.75197(3) 0.96438(3) 0.67517(2) 0.02461(11) Uani 1.00 1 d . . .
Cu(3) Cu 0.75079(3) 0.65854(3) 0.48905(2) 0.02608(11) Uani 1.00 1 d . . .
Cu(4) Cu 0.75534(3) 0.34362(3) 0.37824(2) 0.02610(11) Uani 1.00 1 d . . .
Cu(5) Cu 0.75305(3) 0.02816(3) 0.19041(2) 0.02485(11) Uani 1.00 1 d . . .
Cu(6) Cu 0.75533(3) 0.64630(3) 0.00437(2) 0.02822(12) Uani 1.00 1 d . . .
S(1) S 0.92769(6) 0.21871(6) 0.85490(5) 0.0310(2) Uani 1.00 1 d . . .
S(2) S 0.94627(6) 0.36253(7) 0.75840(5) 0.0348(3) Uani 1.00 1 d . . .
S(3) S 0.92044(9) 0.37926(8) 0.88494(6) 0.0487(4) Uani 1.00 1 d . . .
S(4) S 0.89361(7) 0.85556(6) 0.70894(6) 0.0365(3) Uani 1.00 1 d . . .
S(5) S 0.94161(7) 0.93915(9) 0.57941(6) 0.0450(3) Uani 1.00 1 d . . .
S(6) S 0.92227(7) 1.03203(6) 0.67635(6) 0.0363(3) Uani 1.00 1 d . . .
S(7) S 0.90297(7) 0.52950(7) 0.48444(5) 0.0377(3) Uani 1.00 1 d . . .
S(8) S 0.93994(6) 0.67433(7) 0.38867(5) 0.0357(3) Uani 1.00 1 d . . .
S(9) S 0.91526(6) 0.68877(8) 0.51546(5) 0.0397(3) Uani 1.00 1 d . . .
S(10) S 0.93697(7) 0.32678(7) 0.38857(5) 0.0390(3) Uani 1.00 1 d . . .
S(11) S 0.92588(7) 0.29941(7) 0.27315(5) 0.0378(3) Uani 1.00 1 d . . .
S(12) S 0.90998(7) 0.46480(6) 0.30071(6) 0.0398(3) Uani 1.00 1 d . . .
S(13) S 0.94373(6) 0.06486(7) 0.17427(5) 0.0377(3) Uani 1.00 1 d . . .
S(14) S 0.92405(7) -0.04041(7) 0.09512(6) 0.0410(3) Uani 1.00 1 d . . .
S(15) S 0.88233(7) 0.13462(6) 0.07336(5) 0.0359(3) Uani 1.00 1 d . . .
S(16) S 0.92895(8) 0.60115(11) 0.02797(6) 0.0606(4) Uani 1.00 1 d . . .
S(17) S 0.92916(7) 0.58751(8) -0.09295(6) 0.0420(3) Uani 1.00 1 d . . .
S(18) S 0.92460(7) 0.74755(8) -0.06505(6) 0.0455(3) Uani 1.00 1 d . . .
F(1) F 0.6349(2) 0.3255(2) 0.8848(1) 0.0518(8) Uani 1.00 1 d . . .
F(2) F 0.6296(1) 0.9748(2) 0.69091(11) 0.0358(6) Uani 1.00 1 d . . .
F(3) F 0.6298(2) 0.6825(2) 0.50489(12) 0.0447(7) Uani 1.00 1 d . . .
F(4) F 0.6335(2) 0.3246(2) 0.42393(12) 0.0423(7) Uani 1.00 1 d . . .
F(5) F 0.6329(1) 0.0161(2) 0.24535(11) 0.0365(6) Uani 1.00 1 d . . .
F(6) F 0.6298(2) 0.6524(2) 0.03405(12) 0.0447(7) Uani 1.00 1 d . . .
O(1) O 0.5017(2) 0.3722(2) 0.3910(2) 0.0515(10) Uani 1.00 1 d . . .
O(2) O 0.4756(3) 0.4908(2) 0.3011(2) 0.0628(12) Uani 1.00 1 d . . .
O(3) O 0.4874(4) 0.4311(3) 0.1977(2) 0.084(2) Uani 1.00 1 d . . .
O(4) O 0.5069(4) 0.2718(3) 0.1732(3) 0.131(2) Uani 1.00 1 d . . .
O(5) O 0.5030(2) 0.1339(2) 0.2591(2) 0.0651(12) Uani 1.00 1 d . . .
O(6) O 0.4999(3) 0.0789(2) 0.7110(3) 0.113(2) Uani 1.00 1 d . . .
O(7) O 0.4991(5) 0.2409(2) 0.6540(2) 0.110(2) Uani 1.00 1 d . . .
O(8) O 0.5023(2) 0.2883(2) 0.5360(1) 0.0447(9) Uani 1.00 1 d . . .
O(9) O 0.4910(3) 0.9039(4) 0.1653(2) 0.092(2) Uani 1.00 1 d . . .
O(10) O 0.4943(4) 0.9272(4) 0.0407(3) 0.118(2) Uani 1.00 1 d . . .
O(11) O 0.5036(3) 0.7619(3) 0.0176(3) 0.084(2) Uani 1.00 1 d . . .
O(12) O 0.4878(3) 0.7387(3) 0.1641(2) 0.087(2) Uani 1.00 1 d . . .
O(13) O 0.4929(5) 0.6562(3) 0.2735(3) 0.132(3) Uani 1.00 1 d . . .
O(14) O 0.4926(2) 0.5564(2) 0.0978(2) 0.0475(9) Uani 1.00 1 d . . .
O(15) O 0.4995(11) 0.4536(8) 0.0289(6) 0.133(6) Uani 0.50 1 d P . .
N(1) N 0.7717(2) 0.2055(2) 0.8509(2) 0.0272(8) Uani 1.00 1 d . . .
N(2) N 0.7796(2) 0.3976(2) 0.7753(2) 0.0264(8) Uani 1.00 1 d . . .
N(3) N 0.7483(3) 0.3677(2) 0.9399(2) 0.0447(10) Uani 1.00 1 d . . .
N(4) N 0.7295(2) 0.9020(2) 0.7637(2) 0.0283(8) Uani 1.00 1 d . . .
N(5) N 0.7760(2) 0.9357(2) 0.5906(2) 0.0257(8) Uani 1.00 1 d . . .
N(6) N 0.7637(2) 1.0872(2) 0.6817(2) 0.0268(8) Uani 1.00 1 d . . .
N(7) N 0.7325(2) 0.5356(2) 0.5093(2) 0.0337(9) Uani 1.00 1 d . . .
N(8) N 0.7846(2) 0.7473(2) 0.4115(1) 0.0258(8) Uani 1.00 1 d . . .
N(9) N 0.7433(2) 0.6926(2) 0.5728(2) 0.0299(8) Uani 1.00 1 d . . .
N(10) N 0.7845(2) 0.2531(2) 0.4392(1) 0.0256(8) Uani 1.00 1 d . . .
N(11) N 0.7553(2) 0.3080(2) 0.2967(2) 0.0311(9) Uani 1.00 1 d . . .
N(12) N 0.7387(2) 0.4668(2) 0.3653(2) 0.0302(9) Uani 1.00 1 d . . .
N(13) N 0.7821(2) 0.0605(2) 0.2583(1) 0.0256(8) Uani 1.00 1 d . . .
N(14) N 0.7689(2) -0.0951(2) 0.1788(2) 0.0284(8) Uani 1.00 1 d . . .
N(15) N 0.7199(2) 0.0824(2) 0.1167(2) 0.0277(8) Uani 1.00 1 d . . .
N(16) N 0.7575(2) 0.5858(2) 0.0884(2) 0.0269(8) Uani 1.00 1 d . . .
N(17) N 0.7621(2) 0.6125(2) -0.0752(2) 0.0334(9) Uani 1.00 1 d . . .
N(18) N 0.7625(2) 0.7690(2) 0.0121(2) 0.0295(8) Uani 1.00 1 d . . .
C(1) C 0.8902(2) 0.3226(2) 0.8397(2) 0.0270(9) Uani 1.00 1 d . . .
C(2) C 0.8796(2) 0.9488(2) 0.6591(2) 0.0296(10) Uani 1.00 1 d . . .
C(3) C 0.8786(2) 0.6370(2) 0.4700(2) 0.0250(9) Uani 1.00 1 d . . .
C(4) C 0.8838(2) 0.3599(2) 0.3339(2) 0.0278(9) Uani 1.00 1 d . . .
C(5) C 0.8789(2) 0.0461(2) 0.1325(2) 0.0287(9) Uani 1.00 1 d . . .
C(6) C 0.8868(3) 0.6448(2) -0.0309(2) 0.0292(10) Uani 1.00 1 d . . .
C(7) C 0.8460(3) 0.1654(2) 0.8494(2) 0.0272(9) Uani 1.00 1 d . . .
C(8) C 0.8593(3) 0.0838(3) 0.8449(2) 0.0421(12) Uani 1.00 1 d . . .
C(9) C 0.7935(4) 0.0417(3) 0.8435(3) 0.054(2) Uani 1.00 1 d . . .
C(10) C 0.7177(4) 0.0822(3) 0.8439(2) 0.052(2) Uani 1.00 1 d . . .
C(11) C 0.7084(3) 0.1631(3) 0.8477(2) 0.0380(12) Uani 1.00 1 d . . .
C(12) C 0.8615(3) 0.4127(2) 0.7364(2) 0.0266(9) Uani 1.00 1 d . . .
C(13) C 0.8844(3) 0.4622(2) 0.6782(2) 0.0351(11) Uani 1.00 1 d . . .
C(14) C 0.8166(3) 0.4947(3) 0.6594(2) 0.0404(12) Uani 1.00 1 d . . .
C(15) C 0.7322(4) 0.4788(3) 0.6976(2) 0.046(1) Uani 1.00 1 d . . .
C(16) C 0.7161(3) 0.4311(3) 0.7553(2) 0.0352(11) Uani 1.00 1 d . . .
C(17) C 0.8208(4) 0.3821(3) 0.9474(2) 0.0454(13) Uani 1.00 1 d . . .
C(18) C 0.8207(5) 0.4018(3) 1.0023(3) 0.070(2) Uani 1.00 1 d . . .
C(19) C 0.7429(7) 0.4071(4) 1.0499(3) 0.091(3) Uani 1.00 1 d . . .
C(20) C 0.6662(7) 0.3956(4) 1.0417(3) 0.100(3) Uani 1.00 1 d . . .
C(21) C 0.6709(5) 0.3742(4) 0.9868(3) 0.070(2) Uani 1.00 1 d . . .
C(22) C 0.7958(3) 0.8580(2) 0.7735(2) 0.0314(10) Uani 1.00 1 d . . .
C(23) C 0.7883(4) 0.8137(3) 0.8323(2) 0.047(1) Uani 1.00 1 d . . .
C(24) C 0.7109(4) 0.8153(3) 0.8800(2) 0.055(2) Uani 1.00 1 d . . .
C(25) C 0.6417(4) 0.8618(4) 0.8710(2) 0.054(2) Uani 1.00 1 d . . .
C(26) C 0.6535(3) 0.9038(3) 0.8125(2) 0.0386(11) Uani 1.00 1 d . . .
C(27) C 0.8593(3) 0.9281(2) 0.5524(2) 0.0291(10) Uani 1.00 1 d . . .
C(28) C 0.8828(3) 0.9145(3) 0.4921(2) 0.0357(11) Uani 1.00 1 d . . .
C(29) C 0.8182(3) 0.9095(3) 0.4704(2) 0.0430(13) Uani 1.00 1 d . . .
C(30) C 0.7323(3) 0.9162(3) 0.5096(2) 0.046(1) Uani 1.00 1 d . . .
C(31) C 0.7141(3) 0.9285(3) 0.5685(2) 0.0347(11) Uani 1.00 1 d . . .
C(32) C 0.8408(3) 1.1075(2) 0.6792(2) 0.0293(10) Uani 1.00 1 d . . .
C(33) C 0.8594(3) 1.1864(3) 0.6789(2) 0.0420(13) Uani 1.00 1 d . . .
C(34) C 0.7950(4) 1.2452(3) 0.6834(3) 0.048(1) Uani 1.00 1 d . . .
C(35) C 0.7147(3) 1.2247(3) 0.6879(2) 0.0432(13) Uani 1.00 1 d . . .
C(36) C 0.7014(3) 1.1454(3) 0.6865(2) 0.0366(11) Uani 1.00 1 d . . .
C(37) C 0.7999(3) 0.4870(2) 0.5096(2) 0.0319(10) Uani 1.00 1 d . . .
C(38) C 0.7928(4) 0.4035(3) 0.5307(2) 0.049(1) Uani 1.00 1 d . . .
C(39) C 0.7117(5) 0.3701(3) 0.5512(2) 0.060(2) Uani 1.00 1 d . . .
C(40) C 0.6424(4) 0.4179(4) 0.5502(3) 0.059(2) Uani 1.00 1 d . . .
C(41) C 0.6535(3) 0.5013(3) 0.5292(2) 0.049(1) Uani 1.00 1 d . . .
C(42) C 0.8667(2) 0.7477(2) 0.3710(2) 0.0268(9) Uani 1.00 1 d . . .
C(43) C 0.8954(3) 0.8025(3) 0.3142(2) 0.0350(11) Uani 1.00 1 d . . .
C(44) C 0.8359(3) 0.8567(3) 0.3003(2) 0.0400(12) Uani 1.00 1 d . . .
C(45) C 0.7512(3) 0.8568(3) 0.3415(2) 0.0390(12) Uani 1.00 1 d . . .
C(46) C 0.7278(3) 0.8016(2) 0.3969(2) 0.0310(10) Uani 1.00 1 d . . .
C(47) C 0.8181(3) 0.7009(2) 0.5788(2) 0.0287(10) Uani 1.00 1 d . . .
C(48) C 0.8225(3) 0.7211(3) 0.6317(2) 0.0379(12) Uani 1.00 1 d . . .
C(49) C 0.7463(3) 0.7321(3) 0.6799(2) 0.0413(12) Uani 1.00 1 d . . .
C(50) C 0.6685(3) 0.7231(3) 0.6752(2) 0.0473(13) Uani 1.00 1 d . . .
C(51) C 0.6689(3) 0.7025(3) 0.6216(2) 0.0447(13) Uani 1.00 1 d . . .
C(52) C 0.8637(3) 0.2527(2) 0.4410(2) 0.0296(10) Uani 1.00 1 d . . .
C(53) C 0.8876(3) 0.1975(3) 0.4852(2) 0.0388(12) Uani 1.00 1 d . . .
C(54) C 0.8290(3) 0.1426(3) 0.5264(2) 0.0406(12) Uani 1.00 1 d . . .
C(55) C 0.7459(3) 0.1423(3) 0.5247(2) 0.0420(12) Uani 1.00 1 d . . .
C(56) C 0.7262(3) 0.1981(2) 0.4808(2) 0.0316(10) Uani 1.00 1 d . . .
C(57) C 0.8340(3) 0.2949(2) 0.2544(2) 0.0312(10) Uani 1.00 1 d . . .
C(58) C 0.8448(4) 0.2758(3) 0.1973(2) 0.0452(13) Uani 1.00 1 d . . .
C(59) C 0.7706(4) 0.2693(3) 0.1849(3) 0.055(2) Uani 1.00 1 d . . .
C(60) C 0.6907(4) 0.2827(3) 0.2276(3) 0.052(2) Uani 1.00 1 d . . .
C(61) C 0.6848(3) 0.3020(3) 0.2830(2) 0.0421(13) Uani 1.00 1 d . . .
C(62) C 0.8079(3) 0.5128(2) 0.3305(2) 0.0286(10) Uani 1.00 1 d . . .
C(63) C 0.8019(3) 0.5969(3) 0.3136(2) 0.0411(13) Uani 1.00 1 d . . .
C(64) C 0.7219(4) 0.6340(3) 0.3332(3) 0.049(2) Uani 1.00 1 d . . .
C(65) C 0.6489(3) 0.5871(3) 0.3702(3) 0.050(2) Uani 1.00 1 d . . .
C(66) C 0.6609(3) 0.5051(3) 0.3849(2) 0.0415(12) Uani 1.00 1 d . . .
C(67) C 0.8647(2) 0.0710(2) 0.2483(2) 0.0270(9) Uani 1.00 1 d . . .
C(68) C 0.8919(3) 0.0865(3) 0.2933(2) 0.0367(12) Uani 1.00 1 d . . .
C(69) C 0.8311(3) 0.0910(3) 0.3512(2) 0.0436(13) Uani 1.00 1 d . . .
C(70) C 0.7440(3) 0.0803(3) 0.3628(2) 0.047(1) Uani 1.00 1 d . . .
C(71) C 0.7216(3) 0.0660(3) 0.3154(2) 0.0334(11) Uani 1.00 1 d . . .
C(72) C 0.8457(3) -0.1155(2) 0.1369(2) 0.0289(10) Uani 1.00 1 d . . .
C(73) C 0.8640(3) -0.1938(3) 0.1239(2) 0.0410(13) Uani 1.00 1 d . . .
C(74) C 0.8001(4) -0.2507(3) 0.1542(3) 0.052(2) Uani 1.00 1 d . . .
C(75) C 0.7216(4) -0.2306(3) 0.1963(2) 0.047(1) Uani 1.00 1 d . . .
C(76) C 0.7078(3) -0.1522(3) 0.2074(2) 0.0369(11) Uani 1.00 1 d . . .
C(77) C 0.7806(3) 0.1268(2) 0.0687(2) 0.0286(9) Uani 1.00 1 d . . .
C(78) C 0.7649(3) 0.1676(3) 0.0162(2) 0.0439(13) Uani 1.00 1 d . . .
C(79) C 0.6850(4) 0.1607(3) 0.0142(2) 0.050(1) Uani 1.00 1 d . . .
C(80) C 0.6228(3) 0.1126(3) 0.0630(2) 0.046(1) Uani 1.00 1 d . . .
C(81) C 0.6426(3) 0.0749(3) 0.1131(2) 0.0364(11) Uani 1.00 1 d . . .
C(82) C 0.8353(3) 0.5651(2) 0.0918(2) 0.0311(10) Uani 1.00 1 d . . .
C(83) C 0.8444(3) 0.5207(3) 0.1456(2) 0.0415(13) Uani 1.00 1 d . . .
C(84) C 0.7704(4) 0.4997(3) 0.1973(2) 0.048(1) Uani 1.00 1 d . . .
C(85) C 0.6903(4) 0.5227(4) 0.1952(2) 0.055(2) Uani 1.00 1 d . . .
C(86) C 0.6863(3) 0.5658(3) 0.1398(2) 0.0410(12) Uani 1.00 1 d . . .
C(87) C 0.8395(3) 0.5954(2) -0.1162(2) 0.0315(10) Uani 1.00 1 d . . .
C(88) C 0.8528(3) 0.5808(3) -0.1753(2) 0.0430(13) Uani 1.00 1 d . . .
C(89) C 0.7817(4) 0.5827(3) -0.1913(3) 0.052(2) Uani 1.00 1 d . . .
C(90) C 0.7015(4) 0.5983(4) -0.1497(3) 0.063(2) Uani 1.00 1 d . . .
C(91) C 0.6926(3) 0.6135(3) -0.0921(3) 0.048(2) Uani 1.00 1 d . . .
C(92) C 0.8391(3) 0.8045(3) -0.0204(2) 0.0319(10) Uani 1.00 1 d . . .
C(93) C 0.8511(4) 0.8861(3) -0.0226(2) 0.0463(13) Uani 1.00 1 d . . .
C(94) C 0.7814(4) 0.9311(3) 0.0094(3) 0.054(2) Uani 1.00 1 d . . .
C(95) C 0.7028(4) 0.8931(3) 0.0452(3) 0.052(2) Uani 1.00 1 d . . .
C(96) C 0.6964(3) 0.8122(3) 0.0456(2) 0.0432(13) Uani 1.00 1 d . . .
C(97) C 0.4971(4) -0.0014(6) 0.5597(5) 0.102(3) Uani 1.00 1 d . . .
C(98) C 0.5016(4) 0.0723(5) 0.5206(6) 0.104(3) Uani 1.00 1 d . . .
C(99) C 0.5044(4) 0.0722(5) 0.4596(5) 0.089(3) Uani 1.00 1 d . . .
C(100) C 0.5061(8) 0.1476(8) 0.4239(7) 0.074(4) Uani 0.50 1 d P . .
H(1) H 0.5496 0.3538 0.3998 0.058 Uiso 1.00 1 d R . .
H(2) H 0.4566 0.3459 0.4220 0.058 Uiso 1.00 1 d R . .
H(3) H 0.4776 0.4555 0.3355 0.076 Uiso 1.00 1 d R . .
H(4) H 0.4736 0.4702 0.2685 0.076 Uiso 1.00 1 d R . .
H(5) H 0.4864 0.3795 0.1935 0.104 Uiso 1.00 1 d R . .
H(6) H 0.4888 0.4690 0.1632 0.104 Uiso 1.00 1 d R . .
H(7) H 0.5057 0.2261 0.2012 0.129 Uiso 1.00 1 d R . .
H(8) H 0.5530 0.1035 0.2542 0.073 Uiso 1.00 1 d R . .
H(9) H 0.4515 0.1049 0.2785 0.073 Uiso 1.00 1 d R . .
H(10) H 0.5577 0.0554 0.6821 0.119 Uiso 1.00 1 d R . .
H(11) H 0.4587 0.0324 0.7110 0.119 Uiso 1.00 1 d R . .
H(12) H 0.5006 0.1869 0.6663 0.146 Uiso 1.00 1 d R . .
H(13) H 0.4949 0.2675 0.6185 0.146 Uiso 1.00 1 d R . .
H(14) H 0.4526 0.3009 0.5269 0.053 Uiso 1.00 1 d R . .
H(15) H 0.5501 0.3032 0.5000 0.053 Uiso 1.00 1 d R . .
H(16) H 0.4857 0.9140 0.2015 0.107 Uiso 1.00 1 d R . .
H(17) H 0.4913 0.7015 0.1962 0.101 Uiso 1.00 1 d R . .
H(18) H 0.4702 0.6043 0.2913 0.171 Uiso 1.00 1 d R . .
H(19) H 0.4996 0.6872 0.2992 0.171 Uiso 1.00 1 d R . .
H(20) H 0.5425 0.5868 0.0774 0.054 Uiso 1.00 1 d R . .
H(21) H 0.4455 0.5909 0.1041 0.054 Uiso 1.00 1 d R . .
H(22) H 0.9131 0.0576 0.8429 0.050 Uiso 1.00 1 c R . .
H(23) H 0.8002 -0.0146 0.8424 0.066 Uiso 1.00 1 c R . .
H(24) H 0.6723 0.0546 0.8415 0.065 Uiso 1.00 1 c R . .
H(25) H 0.6557 0.1905 0.8482 0.047 Uiso 1.00 1 c R . .
H(26) H 0.9435 0.4735 0.6524 0.041 Uiso 1.00 1 c R . .
H(27) H 0.8293 0.5282 0.6196 0.048 Uiso 1.00 1 c R . .
H(28) H 0.6857 0.5001 0.6847 0.058 Uiso 1.00 1 c R . .
H(29) H 0.6574 0.4213 0.7824 0.044 Uiso 1.00 1 c R . .
H(30) H 0.8737 0.4111 1.0061 0.084 Uiso 1.00 1 c R . .
H(31) H 0.7407 0.4184 1.0882 0.100 Uiso 1.00 1 c R . .
H(32) H 0.6112 0.4024 1.0735 0.101 Uiso 1.00 1 c R . .
H(33) H 0.6189 0.3640 0.9820 0.071 Uiso 1.00 1 c R . .
H(34) H 0.8364 0.7835 0.8383 0.063 Uiso 1.00 1 c R . .
H(35) H 0.7037 0.7845 0.9200 0.066 Uiso 1.00 1 c R . .
H(36) H 0.5876 0.8642 0.9046 0.062 Uiso 1.00 1 c R . .
H(37) H 0.6065 0.9355 0.8061 0.044 Uiso 1.00 1 c R . .
H(38) H 0.9423 0.9088 0.4665 0.040 Uiso 1.00 1 c R . .
H(39) H 0.8324 0.9016 0.4290 0.053 Uiso 1.00 1 c R . .
H(40) H 0.6866 0.9122 0.4957 0.061 Uiso 1.00 1 c R . .
H(41) H 0.6548 0.9321 0.5953 0.043 Uiso 1.00 1 c R . .
H(42) H 0.9154 1.1995 0.6756 0.054 Uiso 1.00 1 c R . .
H(43) H 0.8062 1.2995 0.6834 0.063 Uiso 1.00 1 c R . .
H(44) H 0.6691 1.2641 0.6919 0.055 Uiso 1.00 1 c R . .
H(45) H 0.6460 1.1315 0.6890 0.044 Uiso 1.00 1 c R . .
H(46) H 0.8423 0.3706 0.5310 0.057 Uiso 1.00 1 c R . .
H(47) H 0.7047 0.3134 0.5660 0.069 Uiso 1.00 1 c R . .
H(48) H 0.5866 0.3951 0.5636 0.068 Uiso 1.00 1 c R . .
H(49) H 0.6045 0.5349 0.5289 0.059 Uiso 1.00 1 c R . .
H(50) H 0.9544 0.8022 0.2863 0.041 Uiso 1.00 1 c R . .
H(51) H 0.8533 0.8942 0.2620 0.050 Uiso 1.00 1 c R . .
H(52) H 0.7095 0.8940 0.3322 0.050 Uiso 1.00 1 c R . .
H(53) H 0.6694 0.8021 0.4258 0.040 Uiso 1.00 1 c R . .
H(54) H 0.8771 0.7272 0.6342 0.050 Uiso 1.00 1 c R . .
H(55) H 0.7475 0.7460 0.7165 0.051 Uiso 1.00 1 c R . .
H(56) H 0.6152 0.7308 0.7082 0.055 Uiso 1.00 1 c R . .
H(57) H 0.6148 0.6948 0.6187 0.054 Uiso 1.00 1 c R . .
H(58) H 0.9440 0.1986 0.4861 0.050 Uiso 1.00 1 c R . .
H(59) H 0.8442 0.1044 0.5564 0.048 Uiso 1.00 1 c R . .
H(60) H 0.7040 0.1043 0.5535 0.046 Uiso 1.00 1 c R . .
H(61) H 0.6699 0.1981 0.4795 0.035 Uiso 1.00 1 c R . .
H(62) H 0.9011 0.2674 0.1676 0.052 Uiso 1.00 1 c R . .
H(63) H 0.7759 0.2557 0.1466 0.071 Uiso 1.00 1 c R . .
H(64) H 0.6398 0.2787 0.2194 0.071 Uiso 1.00 1 c R . .
H(65) H 0.6288 0.3115 0.3127 0.053 Uiso 1.00 1 c R . .
H(66) H 0.8526 0.6278 0.2890 0.052 Uiso 1.00 1 c R . .
H(67) H 0.7160 0.6910 0.3218 0.065 Uiso 1.00 1 c R . .
H(68) H 0.5925 0.6113 0.3846 0.063 Uiso 1.00 1 c R . .
H(69) H 0.6114 0.4732 0.4106 0.050 Uiso 1.00 1 c R . .
H(70) H 0.9518 0.0939 0.2842 0.048 Uiso 1.00 1 c R . .
H(71) H 0.8482 0.1012 0.3829 0.058 Uiso 1.00 1 c R . .
H(72) H 0.7007 0.0828 0.4027 0.058 Uiso 1.00 1 c R . .
H(73) H 0.6620 0.0598 0.3230 0.041 Uiso 1.00 1 c R . .
H(74) H 0.9189 -0.2073 0.0949 0.054 Uiso 1.00 1 c R . .
H(75) H 0.8105 -0.3044 0.1459 0.069 Uiso 1.00 1 c R . .
H(76) H 0.6774 -0.2698 0.2174 0.059 Uiso 1.00 1 c R . .
H(77) H 0.6531 -0.1380 0.2363 0.044 Uiso 1.00 1 c R . .
H(78) H 0.8087 0.1994 -0.0172 0.049 Uiso 1.00 1 c R . .
H(79) H 0.6720 0.1888 -0.0205 0.060 Uiso 1.00 1 c R . .
H(80) H 0.5676 0.1059 0.0616 0.057 Uiso 1.00 1 c R . .
H(81) H 0.5998 0.0422 0.1466 0.045 Uiso 1.00 1 c R . .
H(82) H 0.9003 0.5053 0.1465 0.054 Uiso 1.00 1 c R . .
H(83) H 0.7747 0.4693 0.2345 0.060 Uiso 1.00 1 c R . .
H(84) H 0.6387 0.5094 0.2308 0.063 Uiso 1.00 1 c R . .
H(85) H 0.6308 0.5817 0.1381 0.049 Uiso 1.00 1 c R . .
H(86) H 0.9094 0.5698 -0.2034 0.053 Uiso 1.00 1 c R . .
H(87) H 0.7884 0.5733 -0.2311 0.068 Uiso 1.00 1 c R . .
H(88) H 0.6516 0.5989 -0.1601 0.086 Uiso 1.00 1 c R . .
H(89) H 0.6364 0.6249 -0.0636 0.063 Uiso 1.00 1 c R . .
H(90) H 0.9064 0.9101 -0.0458 0.053 Uiso 1.00 1 c R . .
H(91) H 0.7870 0.9874 0.0069 0.067 Uiso 1.00 1 c R . .
H(92) H 0.6543 0.9224 0.0690 0.065 Uiso 1.00 1 c R . .
H(93) H 0.6428 0.7860 0.0707 0.051 Uiso 1.00 1 c R . .
H(94) H 0.4952 -0.0030 0.6006 0.119 Uiso 1.00 1 c R . .
H(95) H 0.5027 0.1221 0.5332 0.114 Uiso 1.00 1 c R . .
H(96) H 0.5368 0.1443 0.3813 0.092 Uiso 0.50 1 c R . .
H(97) H 0.4482 0.1662 0.4299 0.092 Uiso 0.50 1 c R . .
H(98) H 0.5339 0.1842 0.4358 0.092 Uiso 0.50 1 c R . .

loop_
_atom_site_aniso_label
_atom_site_aniso_U_11
_atom_site_aniso_U_22
_atom_site_aniso_U_33
_atom_site_aniso_U_12
_atom_site_aniso_U_13
_atom_site_aniso_U_23
Cu(1) 0.0207(2) 0.0287(2) 0.0266(2) 0.0037(2) -0.0031(2) -0.0026(2)
Cu(2) 0.0176(2) 0.0291(2) 0.0276(2) 0.0013(2) -0.0099(2) -0.0042(2)
Cu(3) 0.0161(2) 0.0364(3) 0.0233(2) -0.0025(2) -0.0074(2) 0.0008(2)
Cu(4) 0.0157(2) 0.0315(2) 0.0255(2) -0.0001(2) -0.0056(2) 0.0027(2)
Cu(5) 0.0180(2) 0.0294(2) 0.0255(2) -0.0028(2) -0.0067(2) -0.0032(2)
Cu(6) 0.0171(2) 0.0380(3) 0.0265(2) 0.0021(2) -0.0069(2) -0.0029(2)
S(1) 0.0243(5) 0.0323(5) 0.0342(5) 0.0029(4) -0.0118(4) -0.0011(4)
S(2) 0.0228(5) 0.0423(6) 0.0293(5) -0.0014(4) -0.0038(4) 0.0040(4)
S(3) 0.0533(7) 0.0537(7) 0.0507(7) -0.0062(6) -0.0236(6) -0.0238(6)
S(4) 0.0314(5) 0.0299(5) 0.0574(7) 0.0078(4) -0.0272(5) -0.0106(5)
S(5) 0.0207(5) 0.0733(8) 0.0420(6) 0.0040(5) -0.0077(4) -0.0228(6)
S(6) 0.0263(5) 0.0351(5) 0.0538(7) -0.0013(4) -0.0205(5) -0.0103(5)
S(7) 0.0317(5) 0.0331(5) 0.0448(6) 0.0039(4) -0.0141(5) -0.0020(4)
S(8) 0.0239(5) 0.0466(6) 0.0255(5) 0.0021(4) -0.0024(4) 0.0029(4)
S(9) 0.0200(5) 0.0596(7) 0.0459(6) -0.0035(4) -0.0111(4) -0.0248(5)
S(10) 0.0227(5) 0.0466(6) 0.0453(6) -0.0028(4) -0.0160(4) 0.0046(5)
S(11) 0.0227(5) 0.0383(6) 0.0440(6) 0.0044(4) -0.0034(4) -0.0097(5)
S(12) 0.0266(5) 0.0288(5) 0.0521(7) -0.0050(4) -0.0063(5) 0.0039(4)
S(13) 0.0190(5) 0.0491(6) 0.0442(6) -0.0037(4) -0.0094(4) -0.0104(5)
S(14) 0.0286(5) 0.0360(6) 0.0514(7) 0.0016(4) -0.0030(5) -0.0174(5)
S(15) 0.0296(5) 0.0334(5) 0.0349(5) -0.0069(4) -0.0037(4) 0.0012(4)
S(16) 0.0258(6) 0.1108(12) 0.0386(7) 0.0179(7) -0.0132(5) -0.0058(7)
S(17) 0.0296(5) 0.0525(7) 0.0453(6) 0.0058(5) -0.0089(5) -0.0249(5)
S(18) 0.0278(5) 0.0450(6) 0.0548(7) -0.0047(5) 0.0004(5) -0.0192(5)
F(1) 0.0237(12) 0.051(2) 0.062(2) 0.0066(11) -0.0032(12) 0.0008(13)
F(2) 0.0189(11) 0.046(1) 0.043(1) 0.0015(10) -0.0126(10) -0.0085(11)
F(3) 0.0182(11) 0.070(2) 0.039(1) -0.0017(11) -0.0103(10) 0.0049(12)
F(4) 0.0183(11) 0.059(2) 0.039(1) -0.0016(11) -0.0065(10) 0.0073(12)
F(5) 0.0227(11) 0.050(1) 0.0339(13) -0.0089(10) -0.0051(9) -0.0087(11)
F(6) 0.0179(11) 0.063(2) 0.046(2) 0.0013(11) -0.0082(10) -0.0022(13)
O(1) 0.023(2) 0.083(3) 0.040(2) -0.002(2) -0.0113(13) 0.008(2)
O(2) 0.084(3) 0.055(2) 0.051(2) 0.003(2) -0.032(2) -0.002(2)
O(3) 0.152(5) 0.052(2) 0.056(3) -0.007(3) -0.050(3) 0.001(2)
O(4) 0.143(6) 0.035(2) 0.145(5) -0.002(3) 0.014(4) 0.004(3)
O(5) 0.033(2) 0.044(2) 0.106(3) -0.001(2) -0.006(2) -0.024(2)
O(6) 0.030(2) 0.031(2) 0.236(7) -0.004(2) -0.019(3) 0.007(3)
O(7) 0.254(7) 0.033(2) 0.079(3) -0.001(3) -0.104(4) -0.003(2)
O(8) 0.030(2) 0.072(2) 0.030(2) -0.002(2) -0.0114(13) -0.004(2)
O(9) 0.072(3) 0.133(5) 0.063(3) -0.007(3) -0.023(3) -0.006(3)
O(10) 0.137(6) 0.093(4) 0.106(5) -0.006(4) -0.042(4) 0.014(3)
O(11) 0.057(3) 0.066(3) 0.115(4) -0.003(2) -0.038(3) 0.021(3)
O(12) 0.087(4) 0.099(4) 0.067(3) 0.003(3) -0.029(3) -0.002(3)
O(13) 0.288(9) 0.050(3) 0.090(4) 0.010(4) -0.113(5) -0.006(3)
O(14) 0.031(2) 0.045(2) 0.059(2) 0.003(1) -0.013(2) 0.001(2)
O(15) 0.20(2) 0.089(8) 0.118(10) 0.016(9) -0.066(10) -0.039(7)
N(1) 0.026(2) 0.030(2) 0.026(2) -0.0014(13) -0.0092(13) -0.0054(13)
N(2) 0.028(2) 0.024(2) 0.028(2) 0.0021(12) -0.0118(13) -0.0053(12)
N(3) 0.060(3) 0.030(2) 0.025(2) 0.001(2) 0.004(2) -0.004(1)
N(4) 0.034(2) 0.024(2) 0.032(2) -0.0022(13) -0.018(1) -0.0045(13)
N(5) 0.024(2) 0.023(2) 0.030(2) -0.0019(12) -0.0094(13) -0.0043(12)
N(6) 0.025(2) 0.025(2) 0.029(2) -0.0009(12) -0.0095(13) -0.0014(12)
N(7) 0.032(2) 0.042(2) 0.028(2) -0.013(2) -0.008(1) -0.009(1)
N(8) 0.028(2) 0.027(2) 0.025(2) -0.0029(12) -0.0137(13) -0.0028(12)
N(9) 0.024(2) 0.038(2) 0.028(2) -0.0023(13) -0.0077(13) -0.009(1)
N(10) 0.026(2) 0.023(1) 0.026(2) 0.0018(12) -0.0090(13) -0.0016(12)
N(11) 0.028(2) 0.037(2) 0.026(2) 0.002(1) -0.0094(13) -0.0043(13)
N(12) 0.031(2) 0.032(2) 0.029(2) 0.006(1) -0.010(1) -0.0103(13)
N(13) 0.027(2) 0.021(1) 0.030(2) -0.0026(12) -0.0116(13) -0.0029(12)
N(14) 0.032(2) 0.025(2) 0.030(2) -0.0043(13) -0.014(1) -0.0013(12)
N(15) 0.027(2) 0.029(2) 0.026(2) 0.0006(13) -0.0084(13) -0.0042(12)
N(16) 0.029(2) 0.026(2) 0.028(2) 0.0007(12) -0.0121(13) -0.0061(12)
N(17) 0.037(2) 0.031(2) 0.037(2) 0.002(1) -0.019(2) -0.008(1)
N(18) 0.027(2) 0.036(2) 0.025(2) 0.0075(13) -0.0098(13) -0.0095(13)
C(1) 0.025(2) 0.032(2) 0.023(2) -0.001(2) -0.008(1) -0.004(1)
C(2) 0.023(2) 0.032(2) 0.036(2) 0.001(2) -0.013(2) -0.008(2)
C(3) 0.021(2) 0.030(2) 0.023(2) -0.000(1) -0.009(1) -0.001(1)
C(4) 0.020(2) 0.025(2) 0.035(2) 0.000(1) -0.011(2) 0.001(2)
C(5) 0.024(2) 0.026(2) 0.032(2) -0.002(1) -0.007(2) -0.005(2)
C(6) 0.024(2) 0.036(2) 0.029(2) -0.001(2) -0.009(2) -0.009(2)
C(7) 0.031(2) 0.024(2) 0.023(2) 0.000(1) -0.006(2) -0.004(1)
C(8) 0.052(3) 0.025(2) 0.048(3) 0.008(2) -0.018(2) -0.011(2)
C(9) 0.069(4) 0.035(3) 0.062(3) -0.003(2) -0.022(3) -0.019(2)
C(10) 0.062(3) 0.047(3) 0.054(3) -0.014(2) -0.024(3) -0.014(2)
C(11) 0.037(2) 0.041(2) 0.039(2) -0.004(2) -0.017(2) -0.008(2)
C(12) 0.030(2) 0.023(2) 0.024(2) 0.002(1) -0.007(2) -0.007(1)
C(13) 0.048(3) 0.027(2) 0.026(2) 0.002(2) -0.010(2) -0.004(2)
C(14) 0.062(3) 0.031(2) 0.027(2) 0.007(2) -0.018(2) -0.002(2)
C(15) 0.056(3) 0.046(3) 0.042(3) 0.009(2) -0.031(2) -0.002(2)
C(16) 0.032(2) 0.034(2) 0.042(2) 0.002(2) -0.018(2) -0.007(2)
C(17) 0.077(4) 0.027(2) 0.030(2) -0.006(2) -0.014(2) -0.008(2)
C(18) 0.129(6) 0.040(3) 0.042(3) -0.023(3) -0.031(3) -0.005(2)
C(19) 0.167(8) 0.052(4) 0.032(3) -0.034(5) -0.000(4) -0.015(3)
C(20) 0.143(8) 0.069(4) 0.039(3) -0.030(5) 0.033(4) -0.027(3)
C(21) 0.078(4) 0.056(3) 0.045(3) -0.009(3) 0.017(3) -0.020(3)
C(22) 0.044(2) 0.022(2) 0.038(2) -0.002(2) -0.026(2) -0.004(2)
C(23) 0.073(4) 0.032(2) 0.051(3) 0.000(2) -0.045(3) -0.001(2)
C(24) 0.080(4) 0.050(3) 0.033(3) -0.012(3) -0.026(3) 0.009(2)
C(25) 0.063(3) 0.064(3) 0.029(2) -0.010(3) -0.011(2) -0.002(2)
C(26) 0.035(2) 0.043(2) 0.033(2) -0.005(2) -0.009(2) -0.002(2)
C(27) 0.026(2) 0.025(2) 0.035(2) -0.001(1) -0.008(2) -0.008(2)
C(28) 0.034(2) 0.032(2) 0.034(2) -0.006(2) -0.002(2) -0.010(2)
C(29) 0.053(3) 0.046(3) 0.033(2) -0.010(2) -0.015(2) -0.013(2)
C(30) 0.049(3) 0.055(3) 0.048(3) -0.010(2) -0.024(2) -0.021(2)
C(31) 0.031(2) 0.037(2) 0.039(2) -0.005(2) -0.014(2) -0.011(2)
C(32) 0.030(2) 0.027(2) 0.031(2) -0.002(2) -0.011(2) -0.004(2)
C(33) 0.048(3) 0.036(2) 0.051(3) -0.014(2) -0.026(2) -0.006(2)
C(34) 0.069(3) 0.027(2) 0.060(3) -0.002(2) -0.033(3) -0.013(2)
C(35) 0.056(3) 0.030(2) 0.052(3) 0.014(2) -0.027(2) -0.017(2)
C(36) 0.038(2) 0.032(2) 0.041(2) 0.007(2) -0.017(2) -0.008(2)
C(37) 0.039(2) 0.032(2) 0.022(2) -0.002(2) -0.007(2) -0.008(2)
C(38) 0.076(4) 0.032(2) 0.034(2) -0.006(2) -0.014(2) -0.007(2)
C(39) 0.094(5) 0.037(3) 0.041(3) -0.027(3) -0.010(3) -0.009(2)
C(40) 0.059(3) 0.057(3) 0.055(3) -0.033(3) -0.004(3) -0.017(3)
C(41) 0.042(3) 0.055(3) 0.050(3) -0.019(2) -0.006(2) -0.021(2)
C(42) 0.027(2) 0.027(2) 0.026(2) -0.006(1) -0.010(2) -0.003(1)
C(43) 0.044(2) 0.035(2) 0.023(2) -0.005(2) -0.011(2) 0.001(2)
C(44) 0.060(3) 0.030(2) 0.034(2) -0.010(2) -0.026(2) 0.006(2)
C(45) 0.051(3) 0.026(2) 0.048(3) 0.007(2) -0.030(2) -0.006(2)
C(46) 0.032(2) 0.027(2) 0.042(2) 0.004(2) -0.022(2) -0.010(2)
C(47) 0.032(2) 0.024(2) 0.032(2) -0.003(2) -0.012(2) -0.007(2)
C(48) 0.041(2) 0.039(2) 0.044(3) -0.001(2) -0.024(2) -0.015(2)
C(49) 0.049(3) 0.044(3) 0.035(2) -0.008(2) -0.015(2) -0.015(2)
C(50) 0.041(3) 0.060(3) 0.036(2) -0.012(2) -0.002(2) -0.019(2)
C(51) 0.027(2) 0.064(3) 0.043(3) -0.006(2) -0.006(2) -0.022(2)
C(52) 0.029(2) 0.027(2) 0.031(2) 0.005(2) -0.012(2) -0.005(2)
C(53) 0.048(3) 0.036(2) 0.040(2) 0.015(2) -0.028(2) -0.011(2)
C(54) 0.058(3) 0.029(2) 0.032(2) 0.010(2) -0.019(2) -0.001(2)
C(55) 0.054(3) 0.028(2) 0.033(2) -0.001(2) -0.007(2) 0.001(2)
C(56) 0.034(2) 0.023(2) 0.032(2) -0.003(2) -0.007(2) -0.001(2)
C(57) 0.036(2) 0.019(2) 0.035(2) 0.004(2) -0.011(2) -0.003(2)
C(58) 0.056(3) 0.036(2) 0.038(2) 0.012(2) -0.012(2) -0.011(2)
C(59) 0.073(4) 0.057(3) 0.048(3) 0.019(3) -0.030(3) -0.029(3)
C(60) 0.060(3) 0.056(3) 0.061(3) 0.011(3) -0.039(3) -0.027(3)
C(61) 0.038(2) 0.053(3) 0.043(3) 0.008(2) -0.021(2) -0.014(2)
C(62) 0.032(2) 0.028(2) 0.029(2) -0.001(2) -0.015(2) -0.005(2)
C(63) 0.049(3) 0.031(2) 0.051(3) -0.000(2) -0.026(2) -0.010(2)
C(64) 0.072(4) 0.028(2) 0.061(3) 0.011(2) -0.040(3) -0.016(2)
C(65) 0.045(3) 0.048(3) 0.065(3) 0.022(2) -0.026(3) -0.028(2)
C(66) 0.033(2) 0.044(3) 0.048(3) 0.010(2) -0.013(2) -0.017(2)
C(67) 0.024(2) 0.019(2) 0.038(2) 0.0010(13) -0.011(2) -0.006(1)
C(68) 0.033(2) 0.032(2) 0.054(3) 0.002(2) -0.027(2) -0.010(2)
C(69) 0.045(3) 0.049(3) 0.052(3) 0.003(2) -0.030(2) -0.020(2)
C(70) 0.049(3) 0.054(3) 0.042(3) -0.000(2) -0.016(2) -0.021(2)
C(71) 0.030(2) 0.037(2) 0.034(2) 0.000(2) -0.010(2) -0.013(2)
C(72) 0.033(2) 0.023(2) 0.037(2) 0.003(2) -0.021(2) -0.007(2)
C(73) 0.053(3) 0.036(2) 0.047(3) 0.008(2) -0.031(2) -0.015(2)
C(74) 0.083(4) 0.027(2) 0.064(3) 0.002(2) -0.042(3) -0.017(2)
C(75) 0.069(3) 0.030(2) 0.049(3) -0.016(2) -0.027(3) -0.003(2)
C(76) 0.045(3) 0.028(2) 0.037(2) -0.011(2) -0.013(2) -0.004(2)
C(77) 0.030(2) 0.025(2) 0.025(2) 0.002(2) -0.004(2) -0.008(1)
C(78) 0.052(3) 0.039(2) 0.033(2) 0.008(2) -0.012(2) -0.001(2)
C(79) 0.060(3) 0.054(3) 0.036(3) 0.014(2) -0.025(2) -0.003(2)
C(80) 0.039(3) 0.064(3) 0.038(3) 0.009(2) -0.020(2) -0.008(2)
C(81) 0.030(2) 0.047(2) 0.036(2) 0.007(2) -0.016(2) -0.011(2)
C(82) 0.037(2) 0.029(2) 0.029(2) 0.009(2) -0.014(2) -0.010(2)
C(83) 0.054(3) 0.035(2) 0.046(3) 0.013(2) -0.033(2) -0.010(2)
C(84) 0.075(4) 0.039(2) 0.036(3) -0.006(2) -0.032(3) 0.004(2)
C(85) 0.061(3) 0.067(3) 0.030(2) -0.022(3) -0.014(2) 0.008(2)
C(86) 0.034(2) 0.057(3) 0.030(2) -0.005(2) -0.012(2) -0.002(2)
C(87) 0.037(2) 0.025(2) 0.032(2) -0.002(2) -0.010(2) -0.008(2)
C(88) 0.055(3) 0.037(2) 0.040(3) 0.006(2) -0.019(2) -0.014(2)
C(89) 0.080(4) 0.045(3) 0.045(3) 0.009(3) -0.034(3) -0.020(2)
C(90) 0.071(4) 0.075(4) 0.069(4) 0.014(3) -0.050(3) -0.033(3)
C(91) 0.040(3) 0.065(3) 0.054(3) 0.010(2) -0.026(2) -0.027(3)
C(92) 0.032(2) 0.035(2) 0.027(2) 0.001(2) -0.008(2) -0.009(2)
C(93) 0.054(3) 0.041(3) 0.038(3) -0.006(2) -0.009(2) -0.010(2)
C(94) 0.073(4) 0.035(3) 0.059(3) 0.006(2) -0.027(3) -0.017(2)
C(95) 0.052(3) 0.047(3) 0.065(3) 0.019(2) -0.025(3) -0.027(3)
C(96) 0.033(2) 0.049(3) 0.045(3) 0.011(2) -0.010(2) -0.018(2)
C(97) 0.038(4) 0.107(7) 0.151(9) 0.001(4) -0.016(4) -0.044(6)
C(98) 0.036(4) 0.076(5) 0.174(10) -0.003(3) -0.014(5) -0.013(6)
C(99) 0.031(3) 0.092(6) 0.119(7) -0.005(3) -0.011(4) 0.006(5)
C(100) 0.054(7) 0.072(9) 0.103(11) -0.001(6) -0.029(7) -0.032(8)

loop_
_geom_bond_atom_site_label_1
_geom_bond_atom_site_label_2
_geom_bond_distance
_geom_bond_publ_flag
_geom_bond_site_symmetry_1
_geom_bond_site_symmetry_2
Cu(1) F(1) 1.942(3) ? . .
Cu(1) N(1) 2.081(3) ? . .
Cu(1) N(2) 2.073(3) ? . .
Cu(1) N(3) 2.047(4) ? . .
Cu(1) C(1) 2.020(4) ? . .
Cu(2) F(2) 1.923(2) ? . .
Cu(2) N(4) 2.053(3) ? . .
Cu(2) N(5) 2.037(4) ? . .
Cu(2) N(6) 2.138(3) ? . .
Cu(2) C(2) 2.011(4) ? . .
Cu(3) F(3) 1.922(3) ? . .
Cu(3) N(7) 2.053(4) ? . .
Cu(3) N(8) 2.043(3) ? . .
Cu(3) N(9) 2.130(4) ? . .
Cu(3) C(3) 2.012(4) ? . .
Cu(4) F(4) 1.920(2) ? . .
Cu(4) N(10) 2.036(3) ? . .
Cu(4) N(11) 2.137(4) ? . .
Cu(4) N(12) 2.044(3) ? . .
Cu(4) C(4) 2.005(3) ? . .
Cu(5) F(5) 1.926(2) ? . .
Cu(5) N(13) 2.029(4) ? . .
Cu(5) N(14) 2.129(3) ? . .
Cu(5) N(15) 2.045(4) ? . .
Cu(5) C(5) 2.026(3) ? . .
Cu(6) F(6) 1.932(2) ? . .
Cu(6) N(16) 2.055(3) ? . .
Cu(6) N(17) 2.036(4) ? . .
Cu(6) N(18) 2.131(4) ? . .
Cu(6) C(6) 2.021(4) ? . .
S(1) C(1) 1.815(4) ? . .
S(1) C(7) 1.757(5) ? . .
S(2) C(1) 1.800(3) ? . .
S(2) C(12) 1.771(4) ? . .
S(3) C(1) 1.799(5) ? . .
S(3) C(17) 1.753(5) ? . .
S(4) C(2) 1.818(4) ? . .
S(4) C(22) 1.758(4) ? . .
S(5) C(2) 1.803(4) ? . .
S(5) C(27) 1.759(5) ? . .
S(6) C(2) 1.811(5) ? . .
S(6) C(32) 1.762(4) ? . .
S(7) C(3) 1.810(4) ? . .
S(7) C(37) 1.756(5) ? . .
S(8) C(3) 1.806(3) ? . .
S(8) C(42) 1.757(4) ? . .
S(9) C(3) 1.812(5) ? . .
S(9) C(47) 1.764(4) ? . .
S(10) C(4) 1.807(5) ? . .
S(10) C(52) 1.755(4) ? . .
S(11) C(4) 1.813(4) ? . .
S(11) C(57) 1.761(5) ? . .
S(12) C(4) 1.801(4) ? . .
S(12) C(62) 1.759(4) ? . .
S(13) C(5) 1.804(5) ? . .
S(13) C(67) 1.759(4) ? . .
S(14) C(5) 1.811(4) ? . .
S(14) C(72) 1.758(4) ? . .
S(15) C(5) 1.815(4) ? . .
S(15) C(77) 1.758(5) ? . .
S(16) C(6) 1.792(5) ? . .
S(16) C(82) 1.754(4) ? . .
S(17) C(6) 1.801(4) ? . .
S(17) C(87) 1.764(5) ? . .
S(18) C(6) 1.814(4) ? . .
S(18) C(92) 1.752(4) ? . .
N(1) C(7) 1.345(5) ? . .
N(1) C(11) 1.360(7) ? . .
N(2) C(12) 1.332(4) ? . .
N(2) C(16) 1.351(6) ? . .
N(3) C(17) 1.336(9) ? . .
N(3) C(21) 1.353(7) ? . .
N(4) C(22) 1.339(6) ? . .
N(4) C(26) 1.350(5) ? . .
N(5) C(27) 1.345(4) ? . .
N(5) C(31) 1.346(7) ? . .
N(6) C(32) 1.337(6) ? . .
N(6) C(36) 1.347(5) ? . .
N(7) C(37) 1.327(6) ? . .
N(7) C(41) 1.357(7) ? . .
N(8) C(42) 1.335(4) ? . .
N(8) C(46) 1.346(5) ? . .
N(9) C(47) 1.329(6) ? . .
N(9) C(51) 1.356(5) ? . .
N(10) C(52) 1.335(6) ? . .
N(10) C(56) 1.355(4) ? . .
N(11) C(57) 1.340(5) ? . .
N(11) C(61) 1.349(7) ? . .
N(12) C(62) 1.335(5) ? . .
N(12) C(66) 1.346(6) ? . .
N(13) C(67) 1.327(5) ? . .
N(13) C(71) 1.356(5) ? . .
N(14) C(72) 1.349(5) ? . .
N(14) C(76) 1.345(5) ? . .
N(15) C(77) 1.337(4) ? . .
N(15) C(81) 1.342(6) ? . .
N(16) C(82) 1.338(6) ? . .
N(16) C(86) 1.341(5) ? . .
N(17) C(87) 1.331(5) ? . .
N(17) C(91) 1.360(8) ? . .
N(18) C(92) 1.333(5) ? . .
N(18) C(96) 1.337(5) ? . .
C(7) C(8) 1.391(6) ? . .
C(8) C(9) 1.375(9) ? . .
C(9) C(10) 1.374(9) ? . .
C(10) C(11) 1.375(7) ? . .
C(12) C(13) 1.390(5) ? . .
C(13) C(14) 1.393(8) ? . .
C(14) C(15) 1.365(7) ? . .
C(15) C(16) 1.377(7) ? . .
C(17) C(18) 1.403(9) ? . .
C(18) C(19) 1.36(1) ? . .
C(19) C(20) 1.40(2) ? . .
C(20) C(21) 1.39(1) ? . .
C(22) C(23) 1.404(7) ? . .
C(23) C(24) 1.352(7) ? . .
C(24) C(25) 1.392(9) ? . .
C(25) C(26) 1.370(7) ? . .
C(27) C(28) 1.389(6) ? . .
C(28) C(29) 1.375(8) ? . .
C(29) C(30) 1.383(6) ? . .
C(30) C(31) 1.366(7) ? . .
C(32) C(33) 1.391(6) ? . .
C(33) C(34) 1.377(7) ? . .
C(34) C(35) 1.372(9) ? . .
C(35) C(36) 1.383(7) ? . .
C(37) C(38) 1.394(6) ? . .
C(38) C(39) 1.381(9) ? . .
C(39) C(40) 1.348(9) ? . .
C(40) C(41) 1.396(8) ? . .
C(42) C(43) 1.403(5) ? . .
C(43) C(44) 1.372(7) ? . .
C(44) C(45) 1.373(6) ? . .
C(45) C(46) 1.384(6) ? . .
C(47) C(48) 1.392(7) ? . .
C(48) C(49) 1.371(6) ? . .
C(49) C(50) 1.367(8) ? . .
C(50) C(51) 1.381(8) ? . .
C(52) C(53) 1.405(6) ? . .
C(53) C(54) 1.353(6) ? . .
C(54) C(55) 1.400(8) ? . .
C(55) C(56) 1.369(6) ? . .
C(57) C(58) 1.396(7) ? . .
C(58) C(59) 1.39(1) ? . .
C(59) C(60) 1.359(7) ? . .
C(60) C(61) 1.381(9) ? . .
C(62) C(63) 1.397(6) ? . .
C(63) C(64) 1.367(7) ? . .
C(64) C(65) 1.396(7) ? . .
C(65) C(66) 1.370(7) ? . .
C(67) C(68) 1.383(8) ? . .
C(68) C(69) 1.368(6) ? . .
C(69) C(70) 1.390(8) ? . .
C(70) C(71) 1.381(8) ? . .
C(72) C(73) 1.394(6) ? . .
C(73) C(74) 1.376(7) ? . .
C(74) C(75) 1.368(7) ? . .
C(75) C(76) 1.381(7) ? . .
C(77) C(78) 1.397(7) ? . .
C(78) C(79) 1.367(9) ? . .
C(79) C(80) 1.386(6) ? . .
C(80) C(81) 1.368(7) ? . .
C(82) C(83) 1.394(7) ? . .
C(83) C(84) 1.375(6) ? . .
C(84) C(85) 1.370(9) ? . .
C(85) C(86) 1.386(7) ? . .
C(87) C(88) 1.400(7) ? . .
C(88) C(89) 1.37(1) ? . .
C(89) C(90) 1.362(8) ? . .
C(90) C(91) 1.39(1) ? . .
C(92) C(93) 1.396(7) ? . .
C(93) C(94) 1.374(7) ? . .
C(94) C(95) 1.388(7) ? . .
C(95) C(96) 1.375(8) ? . .
C(97) C(98) 1.38(1) ? . .
C(97) C(99) 1.37(2) ? . 65602
C(98) C(99) 1.43(2) ? . .
C(99) C(97) 1.37(2) ? . 65602
C(99) C(100) 1.37(2) ? . .
O(1) H(1) 0.9134 ? . .
O(1) H(2) 0.8987 ? . .
O(2) H(3) 0.9158 ? . .
O(2) H(4) 0.9219 ? . .
O(3) H(5) 0.8966 ? . .
O(3) H(6) 0.9236 ? . .
O(4) H(7) 0.9046 ? . .
O(5) H(8) 0.9154 ? . .
O(5) H(9) 0.9328 ? . .
O(6) H(10) 1.0427 ? . .
O(6) H(11) 1.0886 ? . .
O(7) H(12) 0.8981 ? . .
O(7) H(13) 0.8920 ? . .
O(8) H(14) 0.9281 ? . .
O(8) H(15) 0.9231 ? . .
O(9) H(16) 0.8765 ? . .
O(12) H(17) 0.8982 ? . .
O(13) H(18) 0.9344 ? . .
O(13) H(19) 0.9218 ? . .
O(14) H(20) 0.9264 ? . .
O(14) H(21) 0.9147 ? . .
C(8) H(22) 0.9500 ? . .
C(9) H(23) 0.9501 ? . .
C(10) H(24) 0.9499 ? . .
C(11) H(25) 0.9500 ? . .
C(13) H(26) 0.9500 ? . .
C(14) H(27) 0.9501 ? . .
C(15) H(28) 0.9500 ? . .
C(16) H(29) 0.9500 ? . .
C(18) H(30) 0.9499 ? . .
C(19) H(31) 0.9501 ? . .
C(20) H(32) 0.9500 ? . .
C(21) H(33) 0.9501 ? . .
C(23) H(34) 0.9500 ? . .
C(24) H(35) 0.9500 ? . .
C(25) H(36) 0.9500 ? . .
C(26) H(37) 0.9500 ? . .
C(28) H(38) 0.9499 ? . .
C(29) H(39) 0.9499 ? . .
C(30) H(40) 0.9499 ? . .
C(31) H(41) 0.9500 ? . .
C(33) H(42) 0.9501 ? . .
C(34) H(43) 0.9500 ? . .
C(35) H(44) 0.9500 ? . .
C(36) H(45) 0.9499 ? . .
C(38) H(46) 0.9499 ? . .
C(39) H(47) 0.9500 ? . .
C(40) H(48) 0.9500 ? . .
C(41) H(49) 0.9501 ? . .
C(43) H(50) 0.9500 ? . .
C(44) H(51) 0.9500 ? . .
C(45) H(52) 0.9500 ? . .
C(46) H(53) 0.9500 ? . .
C(48) H(54) 0.9501 ? . .
C(49) H(55) 0.9499 ? . .
C(50) H(56) 0.9499 ? . .
C(51) H(57) 0.9500 ? . .
C(53) H(58) 0.9501 ? . .
C(54) H(59) 0.9501 ? . .
C(55) H(60) 0.9500 ? . .
C(56) H(61) 0.9499 ? . .
C(58) H(62) 0.9500 ? . .
C(59) H(63) 0.9500 ? . .
C(60) H(64) 0.9500 ? . .
C(61) H(65) 0.9500 ? . .
C(63) H(66) 0.9501 ? . .
C(64) H(67) 0.9501 ? . .
C(65) H(68) 0.9500 ? . .
C(66) H(69) 0.9500 ? . .
C(68) H(70) 0.9500 ? . .
C(69) H(71) 0.9500 ? . .
C(70) H(72) 0.9500 ? . .
C(71) H(73) 0.9500 ? . .
C(73) H(74) 0.9500 ? . .
C(74) H(75) 0.9500 ? . .
C(75) H(76) 0.9500 ? . .
C(76) H(77) 0.9500 ? . .
C(78) H(78) 0.9500 ? . .
C(79) H(79) 0.9500 ? . .
C(80) H(80) 0.9500 ? . .
C(81) H(81) 0.9499 ? . .
C(83) H(82) 0.9501 ? . .
C(84) H(83) 0.9499 ? . .
C(85) H(84) 0.9500 ? . .
C(86) H(85) 0.9500 ? . .
C(88) H(86) 0.9500 ? . .
C(89) H(87) 0.9501 ? . .
C(90) H(88) 0.9500 ? . .
C(91) H(89) 0.9500 ? . .
C(93) H(90) 0.9500 ? . .
C(94) H(91) 0.9500 ? . .
C(95) H(92) 0.9499 ? . .
C(96) H(93) 0.9500 ? . .
C(97) H(94) 0.9499 ? . .
C(98) H(95) 0.9499 ? . .
C(100) H(96) 0.9499 ? . .
C(100) H(97) 0.9500 ? . .
C(100) H(98) 0.9500 ? . .
H(15) O(8) 0.9231 ? . .
H(19) O(13) 0.9218 ? . .
